data_7160335
loop_
_publ_author_name
'Gorachand, Badaraita'
'Lakshmi, Pandhiti R.'
'Ramachary, Dhevalapally B.'

_publ_section_title
;
 Direct Organocatalytic Chemoselective Synthesis of Pharmaceutically
 Active Benzothiazole/Benzoxazole-Triazoles
;
_journal_name_full 'Organic &amp; Biomolecular Chemistry'
_journal_paper_doi 10.1039/D4OB01527D
_journal_year 2025
_chemical_formula_moiety 'C22 H16 N4 S'
_chemical_formula_sum 'C22 H16 N4 S'
_chemical_formula_weight 368.45
_space_group_crystal_system orthorhombic
_space_group_IT_number 19
_space_group_name_Hall 'P 2ac 2ab'
_space_group_name_H-M_alt 'P 21 21 21'
_atom_sites_solution_hydrogens geom
_atom_sites_solution_primary dual
_audit_creation_date 2021-12-11
_audit_creation_method
;
Olex2 1.3-ac4
(compiled 2018.12.18 svn.r3554 for Rigaku Oxford Diffraction, GUI svn.r1)
;
_audit_update_record
;
2024-09-17 deposited with the CCDC.	2025-01-13 downloaded from the CCDC.
;
_cell_angle_alpha 90
_cell_angle_beta 90
_cell_angle_gamma 90
_cell_formula_units_Z 4
_cell_length_a 5.8739(2)
_cell_length_b 12.2152(6)
_cell_length_c 25.4655(13)
_cell_measurement_reflns_used 4329
_cell_measurement_temperature 297.5(4)
_cell_measurement_theta_max 22.9330
_cell_measurement_theta_min 2.2870
_cell_volume 1827.17(14)
_computing_cell_refinement 'CrysAlisPro 1.171.40.35a (Rigaku OD, 2018)'
_computing_data_collection 'CrysAlisPro 1.171.40.35a (Rigaku OD, 2018)'
_computing_data_reduction 'CrysAlisPro 1.171.40.35a (Rigaku OD, 2018)'
_computing_molecular_graphics 'Olex2 (Dolomanov et al., 2009)'
_computing_publication_material 'Olex2 (Dolomanov et al., 2009)'
_computing_structure_refinement 'ShelXL (Sheldrick, 2015)'
_computing_structure_solution 'ShelXT (Sheldrick, 2015)'
_diffrn_ambient_environment air
_diffrn_ambient_temperature 297.5(4)
_diffrn_detector 'CCD plate'
_diffrn_detector_area_resol_mean 10.0000
_diffrn_detector_type HyPix3000
_diffrn_measured_fraction_theta_full 0.999
_diffrn_measured_fraction_theta_max 0.999
_diffrn_measurement_details
;
List of Runs (angles in degrees, time in seconds):

  # Type    Start    End  Width  t~exp~   \w     \q     \k     \f   Frames
#--------------------------------------------------------------------------
  1  \w    -61.00  97.00   0.50   12.50    --   16.22  11.00   8.00  316
  2  \w     20.00  60.00   0.50   12.50    --   16.22-143.00 -38.00   80
  3  \w    -29.00   7.00   0.50   12.50    --  -14.97 -45.00 -90.00   72
  4  \w    -53.00   6.00   0.50   12.50    --   16.22 -45.00 -90.00  118
  5  \w    -85.00 -38.00   0.50   12.50    --  -14.97 -45.00 -90.00   94
  6  \w    -36.00 -10.00   0.50   12.50    --   16.22 -94.00-180.00   52
  7  \w    -90.00 -28.00   0.50   12.50    --  -14.97 159.00 -85.00  124
  8  \w    -36.00 -11.00   0.50   12.50    --  -14.97 125.00 150.00   50
  9  \w    -69.00 -41.00   0.50   12.50    --  -14.97 125.00 150.00   56
 10  \w     11.00  69.00   0.50   12.50    --   16.22-125.00 150.00  116
;
_diffrn_measurement_device 'four-circle diffractometer'
_diffrn_measurement_device_type 'XtaLAB Synergy, Single source at offset/far, HyPix3000'
_diffrn_measurement_method '\w scans'
_diffrn_orient_matrix_type 'CrysAlisPro convention (1999,Acta A55,543-557)'
_diffrn_orient_matrix_UB_11 -0.0053586000
_diffrn_orient_matrix_UB_12 0.0568135000
_diffrn_orient_matrix_UB_13 0.0056160000
_diffrn_orient_matrix_UB_21 0.0199551000
_diffrn_orient_matrix_UB_22 -0.0111650000
_diffrn_orient_matrix_UB_23 0.0269520000
_diffrn_orient_matrix_UB_31 0.1189550000
_diffrn_orient_matrix_UB_32 0.0044203000
_diffrn_orient_matrix_UB_33 -0.0042474000
_diffrn_radiation_monochromator mirror
_diffrn_radiation_probe x-ray
_diffrn_radiation_type MoK\a
_diffrn_radiation_wavelength 0.71073
_diffrn_reflns_av_R_equivalents 0.1186
_diffrn_reflns_av_unetI/netI 0.0907
_diffrn_reflns_Laue_measured_fraction_full 0.999
_diffrn_reflns_Laue_measured_fraction_max 0.999
_diffrn_reflns_limit_h_max 6
_diffrn_reflns_limit_h_min -5
_diffrn_reflns_limit_k_max 13
_diffrn_reflns_limit_k_min -14
_diffrn_reflns_limit_l_max 30
_diffrn_reflns_limit_l_min -30
_diffrn_reflns_number 10250
_diffrn_reflns_point_group_measured_fraction_full 0.989
_diffrn_reflns_point_group_measured_fraction_max 0.989
_diffrn_reflns_theta_full 25.027
_diffrn_reflns_theta_max 25.027
_diffrn_reflns_theta_min 2.310
_diffrn_source 'micro-focus sealed X-ray tube'
_diffrn_source_type 'PhotonJet (Mo) X-ray Source'
_exptl_absorpt_coefficient_mu 0.191
_exptl_absorpt_correction_T_max 1.00000
_exptl_absorpt_correction_T_min 0.38026
_exptl_absorpt_correction_type multi-scan
_exptl_absorpt_process_details
;
CrysAlisPro 1.171.40.35a (Rigaku Oxford Diffraction, 2018)
Empirical absorption correction using spherical harmonics,
 implemented in SCALE3 ABSPACK scaling algorithm.
;
_exptl_crystal_colour 'clear whiteish white'
_exptl_crystal_colour_lustre clear
_exptl_crystal_colour_modifier whiteish
_exptl_crystal_colour_primary white
_exptl_crystal_density_diffrn 1.339
_exptl_crystal_description needle
_exptl_crystal_F_000 768
_exptl_crystal_size_max 0.2
_exptl_crystal_size_mid 0.15
_exptl_crystal_size_min 0.1
_refine_diff_density_max 0.160
_refine_diff_density_min -0.284
_refine_diff_density_rms 0.050
_refine_ls_abs_structure_details
;
 Flack x determined using 528 quotients [(I+)-(I-)]/[(I+)+(I-)]
 (Parsons, Flack and Wagner, Acta Cryst. B69 (2013) 249-259).
;
_refine_ls_abs_structure_Flack 0.08(10)
_refine_ls_extinction_method none
_refine_ls_goodness_of_fit_ref 0.907
_refine_ls_hydrogen_treatment constr
_refine_ls_matrix_type full
_refine_ls_number_parameters 244
_refine_ls_number_reflns 3183
_refine_ls_number_restraints 0
_refine_ls_restrained_S_all 0.907
_refine_ls_R_factor_all 0.0947
_refine_ls_R_factor_gt 0.0557
_refine_ls_shift/su_max 0.000
_refine_ls_shift/su_mean 0.000
_refine_ls_structure_factor_coef Fsqd
_refine_ls_weighting_details 'w=1/[\s^2^(Fo^2^)+(0.0310P)^2^] where P=(Fo^2^+2Fc^2^)/3'
_refine_ls_weighting_scheme calc
_refine_ls_wR_factor_gt 0.0896
_refine_ls_wR_factor_ref 0.1083
_reflns_Friedel_coverage 0.685
_reflns_Friedel_fraction_full 0.976
_reflns_Friedel_fraction_max 0.976
_reflns_number_gt 1866
_reflns_number_total 3183
_reflns_threshold_expression 'I > 2\s(I)'
_cod_data_source_file d4ob01527d3.cif
_cod_data_source_block dbr34
_cod_database_code 7160335
_shelx_shelxl_version_number 2018/1
_chemical_oxdiff_formula 'C H N O S'
_shelx_space_group_comment
;
The symmetry employed for this shelxl refinement is uniquely defined
by the following loop, which should always be used as a source of
symmetry information in preference to the above space-group names.
They are only intended as comments.
;
_shelx_estimated_absorpt_t_max 0.981
_shelx_estimated_absorpt_t_min 0.963
_reflns_odcompleteness_completeness 99.73
_reflns_odcompleteness_iscentric 1
_reflns_odcompleteness_theta 26.32
_olex2_refinement_description
;
1. Fixed Uiso
 At 1.2 times of:
  All C(H) groups, All C(H,H) groups
2.a Secondary CH2 refined with riding coordinates:
 C10(H10A,H10B)
2.b Aromatic/amide H refined with riding coordinates:
 C12(H12), C5(H5), C13(H13), C22(H22), C16(H16), C2(H2), C3(H3), C14(H14),
 C18(H18), C4(H4), C15(H15), C19(H19), C20(H20), C21(H21)
;
_olex2_submission_special_instructions 'No special instructions were received'
_oxdiff_exptl_absorpt_empirical_details
;
Empirical correction (ABSPACK) includes:
- Absorption correction using spherical harmonics
- Frame scaling
;
_oxdiff_exptl_absorpt_empirical_full_max 4.581
_oxdiff_exptl_absorpt_empirical_full_min 0.426

loop_
_space_group_symop_operation_xyz
'x, y, z'
'-x+1/2, -y, z+1/2'
'-x, y+1/2, -z+1/2'
'x+1/2, -y+1/2, -z'

loop_
_atom_site_label
_atom_site_type_symbol
_atom_site_fract_x
_atom_site_fract_y
_atom_site_fract_z
_atom_site_U_iso_or_equiv
_atom_site_adp_type
_atom_site_occupancy
_atom_site_site_symmetry_order
_atom_site_calc_flag
_atom_site_refinement_flags_posn
_atom_site_refinement_flags_adp
_atom_site_refinement_flags_occupancy
_atom_site_disorder_assembly
_atom_site_disorder_group
S1 S 0.8300(2) 0.77278(12) 0.71185(6) 0.0793(5) Uani 1 1 d . . . . .
N2 N 0.4533(7) 0.4550(3) 0.63987(16) 0.0637(12) Uani 1 1 d . . . . .
N1 N 0.4441(6) 0.8048(3) 0.66454(16) 0.0644(11) Uani 1 1 d . . . . .
N3 N 0.6445(8) 0.4407(4) 0.66922(17) 0.0754(12) Uani 1 1 d . . . . .
N4 N 0.7073(7) 0.5374(4) 0.68535(17) 0.0749(13) Uani 1 1 d . . . . .
C11 C 0.2566(8) 0.5967(4) 0.54597(19) 0.0554(12) Uani 1 1 d . . . . .
C9 C 0.3949(8) 0.5625(4) 0.63678(18) 0.0586(13) Uani 1 1 d . . . . .
C8 C 0.5587(8) 0.6141(4) 0.66656(19) 0.0621(13) Uani 1 1 d . . . . .
C6 C 0.5215(8) 0.9063(5) 0.68150(18) 0.0602(13) Uani 1 1 d . . . . .
C12 C 0.4578(8) 0.6370(4) 0.5258(2) 0.0666(14) Uani 1 1 d . . . . .
H12 H 0.565244 0.666454 0.548577 0.080 Uiso 1 1 calc R . . . .
C17 C 0.3500(10) 0.3626(4) 0.6146(2) 0.0641(13) Uani 1 1 d . . . . .
C7 C 0.5870(8) 0.7295(4) 0.67821(17) 0.0619(13) Uani 1 1 d . . . . .
C5 C 0.4123(8) 1.0055(5) 0.6726(2) 0.0717(15) Uani 1 1 d . . . . .
H5 H 0.274179 1.007303 0.654750 0.086 Uiso 1 1 calc R . . . .
C10 C 0.2051(8) 0.6032(4) 0.60388(18) 0.0611(13) Uani 1 1 d . . . . .
H10A H 0.173191 0.678666 0.613147 0.073 Uiso 1 1 calc R . . . .
H10B H 0.069669 0.560431 0.611296 0.073 Uiso 1 1 calc R . . . .
C1 C 0.7298(8) 0.9058(4) 0.70818(19) 0.0633(13) Uani 1 1 d . . . . .
C13 C 0.5037(9) 0.6347(4) 0.4728(2) 0.0751(16) Uani 1 1 d . . . . .
H13 H 0.640483 0.662544 0.460163 0.090 Uiso 1 1 calc R . . . .
C22 C 0.4607(10) 0.3128(4) 0.5742(2) 0.0743(16) Uani 1 1 d . . . . .
H22 H 0.600953 0.339146 0.562913 0.089 Uiso 1 1 calc R . . . .
C16 C 0.1041(9) 0.5520(4) 0.5112(2) 0.0734(16) Uani 1 1 d . . . . .
H16 H -0.031113 0.522206 0.523683 0.088 Uiso 1 1 calc R . . . .
C2 C 0.8288(9) 1.0018(5) 0.7258(2) 0.0793(16) Uani 1 1 d . . . . .
H2 H 0.967764 1.000909 0.743358 0.095 Uiso 1 1 calc R . . . .
C3 C 0.7157(10) 1.0986(5) 0.7167(2) 0.0819(16) Uani 1 1 d . . . . .
H3 H 0.778865 1.163886 0.728629 0.098 Uiso 1 1 calc R . . . .
C14 C 0.3467(11) 0.5912(4) 0.4387(2) 0.0802(16) Uani 1 1 d . . . . .
H14 H 0.375583 0.589409 0.402814 0.096 Uiso 1 1 calc R . . . .
C18 C 0.1414(11) 0.3255(5) 0.6319(2) 0.0812(17) Uani 1 1 d . . . . .
H18 H 0.065690 0.359963 0.659378 0.097 Uiso 1 1 calc R . . . .
C4 C 0.5096(10) 1.1010(5) 0.6902(2) 0.0794(16) Uani 1 1 d . . . . .
H4 H 0.436793 1.167461 0.684396 0.095 Uiso 1 1 calc R . . . .
C15 C 0.1476(11) 0.5505(4) 0.4583(2) 0.0877(18) Uani 1 1 d . . . . .
H15 H 0.039939 0.521404 0.435453 0.105 Uiso 1 1 calc R . . . .
C19 C 0.0485(10) 0.2353(5) 0.6070(3) 0.0912(19) Uani 1 1 d . . . . .
H19 H -0.092194 0.209102 0.618093 0.109 Uiso 1 1 calc R . . . .
C20 C 0.1572(13) 0.1839(5) 0.5669(3) 0.094(2) Uani 1 1 d . . . . .
H20 H 0.092240 0.122905 0.550932 0.113 Uiso 1 1 calc R . . . .
C21 C 0.3632(12) 0.2227(4) 0.5501(2) 0.0900(18) Uani 1 1 d . . . . .
H21 H 0.437972 0.188518 0.522434 0.108 Uiso 1 1 calc R . . . .

loop_
_atom_site_aniso_label
_atom_site_aniso_U_11
_atom_site_aniso_U_22
_atom_site_aniso_U_33
_atom_site_aniso_U_23
_atom_site_aniso_U_13
_atom_site_aniso_U_12
S1 0.0573(9) 0.1155(11) 0.0652(10) 0.0024(9) -0.0157(7) 0.0051(8)
N2 0.056(3) 0.083(3) 0.053(3) -0.005(2) -0.001(2) 0.014(2)
N1 0.055(3) 0.086(3) 0.052(3) 0.002(2) -0.004(2) 0.006(2)
N3 0.063(3) 0.103(3) 0.060(3) -0.002(3) -0.008(2) 0.025(3)
N4 0.063(3) 0.103(3) 0.059(3) -0.002(3) -0.008(2) 0.018(3)
C11 0.053(3) 0.060(3) 0.053(3) 0.002(3) -0.007(2) 0.006(2)
C9 0.059(4) 0.073(3) 0.044(3) 0.000(3) 0.002(2) 0.012(3)
C8 0.057(3) 0.090(4) 0.040(3) 0.004(3) -0.004(3) 0.013(3)
C6 0.048(3) 0.092(4) 0.040(3) -0.001(3) 0.005(2) 0.002(3)
C12 0.057(4) 0.079(3) 0.064(4) -0.002(3) -0.011(3) -0.007(3)
C17 0.060(4) 0.075(3) 0.057(3) 0.012(3) 0.002(3) 0.014(3)
C7 0.055(3) 0.091(4) 0.039(3) -0.001(3) 0.001(2) 0.006(3)
C5 0.063(4) 0.095(4) 0.056(4) 0.000(3) 0.005(3) 0.005(3)
C10 0.053(3) 0.071(3) 0.059(3) -0.003(3) -0.005(2) 0.010(2)
C1 0.058(3) 0.090(4) 0.041(3) 0.000(3) 0.001(2) -0.009(3)
C13 0.073(4) 0.086(4) 0.067(4) 0.011(3) 0.007(3) -0.004(3)
C22 0.074(4) 0.078(4) 0.071(4) 0.002(3) 0.014(3) 0.008(3)
C16 0.065(4) 0.091(4) 0.065(4) 0.005(3) -0.012(3) -0.015(3)
C2 0.060(4) 0.122(5) 0.056(4) 0.003(4) -0.002(3) -0.019(4)
C3 0.084(5) 0.108(5) 0.054(4) -0.004(4) 0.005(3) -0.022(4)
C14 0.104(5) 0.089(4) 0.047(4) 0.009(3) -0.007(3) 0.006(4)
C18 0.070(4) 0.105(4) 0.069(4) 0.013(4) 0.006(3) 0.015(3)
C4 0.095(5) 0.086(4) 0.058(4) -0.006(3) 0.009(3) -0.002(4)
C15 0.092(5) 0.104(4) 0.067(4) -0.003(4) -0.025(4) -0.013(4)
C19 0.060(4) 0.114(5) 0.099(6) 0.023(5) -0.003(4) -0.007(4)
C20 0.100(6) 0.085(4) 0.096(6) 0.020(4) -0.013(5) -0.007(4)
C21 0.114(6) 0.074(4) 0.082(5) -0.006(4) 0.015(4) 0.007(4)

loop_
_atom_type_symbol
_atom_type_description
_atom_type_scat_dispersion_real
_atom_type_scat_dispersion_imag
_atom_type_scat_source
C C 0.0033 0.0016 'International Tables Vol C Tables 4.2.6.8 and 6.1.1.4'
H H 0.0000 0.0000 'International Tables Vol C Tables 4.2.6.8 and 6.1.1.4'
N N 0.0061 0.0033 'International Tables Vol C Tables 4.2.6.8 and 6.1.1.4'
S S 0.1246 0.1234 'International Tables Vol C Tables 4.2.6.8 and 6.1.1.4'

loop_
_geom_angle_atom_site_label_1
_geom_angle_atom_site_label_2
_geom_angle_atom_site_label_3
_geom_angle
_geom_angle_site_symmetry_1
_geom_angle_site_symmetry_3
_geom_angle_publ_flag
C1 S1 C7 88.8(2) . . ?
N3 N2 C17 119.7(4) . . ?
C9 N2 N3 111.4(4) . . ?
C9 N2 C17 128.9(4) . . ?
C7 N1 C6 109.8(4) . . ?
N4 N3 N2 106.9(4) . . ?
N3 N4 C8 109.3(4) . . ?
C12 C11 C10 121.2(4) . . ?
C16 C11 C12 117.4(5) . . ?
C16 C11 C10 121.4(5) . . ?
N2 C9 C8 103.5(4) . . ?
N2 C9 C10 123.2(5) . . ?
C8 C9 C10 133.1(5) . . ?
N4 C8 C9 108.9(5) . . ?
N4 C8 C7 121.4(5) . . ?
C9 C8 C7 129.6(4) . . ?
N1 C6 C5 125.2(5) . . ?
N1 C6 C1 115.6(5) . . ?
C5 C6 C1 119.2(5) . . ?
C13 C12 C11 121.7(5) . . ?
C22 C17 N2 119.3(5) . . ?
C22 C17 C18 121.3(6) . . ?
C18 C17 N2 119.5(5) . . ?
N1 C7 S1 116.6(4) . . ?
N1 C7 C8 124.2(4) . . ?
C8 C7 S1 119.2(4) . . ?
C4 C5 C6 119.6(5) . . ?
C9 C10 C11 112.6(4) . . ?
C6 C1 S1 109.2(4) . . ?
C2 C1 S1 129.4(4) . . ?
C2 C1 C6 121.4(5) . . ?
C14 C13 C12 119.7(5) . . ?
C17 C22 C21 119.5(6) . . ?
C15 C16 C11 121.2(5) . . ?
C3 C2 C1 118.1(5) . . ?
C2 C3 C4 121.4(6) . . ?
C15 C14 C13 119.0(5) . . ?
C17 C18 C19 117.8(6) . . ?
C5 C4 C3 120.3(6) . . ?
C14 C15 C16 120.9(5) . . ?
C20 C19 C18 121.8(6) . . ?
C19 C20 C21 119.3(6) . . ?
C20 C21 C22 120.2(6) . . ?

loop_
_geom_bond_atom_site_label_1
_geom_bond_atom_site_label_2
_geom_bond_distance
_geom_bond_site_symmetry_2
_geom_bond_publ_flag
S1 C7 1.746(5) . ?
S1 C1 1.730(5) . ?
N2 N3 1.360(5) . ?
N2 C9 1.359(5) . ?
N2 C17 1.434(6) . ?
N1 C6 1.389(6) . ?
N1 C7 1.293(5) . ?
N3 N4 1.304(5) . ?
N4 C8 1.368(5) . ?
C11 C12 1.380(6) . ?
C11 C10 1.508(6) . ?
C11 C16 1.374(6) . ?
C9 C8 1.378(6) . ?
C9 C10 1.481(6) . ?
C8 C7 1.450(6) . ?
C6 C5 1.390(6) . ?
C6 C1 1.399(6) . ?
C12 C13 1.375(7) . ?
C17 C22 1.360(6) . ?
C17 C18 1.379(7) . ?
C5 C4 1.374(7) . ?
C1 C2 1.385(6) . ?
C13 C14 1.375(7) . ?
C22 C21 1.385(7) . ?
C16 C15 1.370(7) . ?
C2 C3 1.376(7) . ?
C3 C4 1.386(7) . ?
C14 C15 1.365(7) . ?
C18 C19 1.383(7) . ?
C19 C20 1.360(7) . ?
C20 C21 1.368(8) . ?
